data_7223982
loop_
_publ_author_name
'Shen, Jian-Qiang'
'Wei, Yong-Sheng'
'Liao, Pei-Qin'
'Lin, Rui-Biao'
'Zhou, Dong-Dong'
'Zhang, Jie-Peng'
'Chen, Xiao-Ming'

_publ_section_title
;
 Unique (3,9)-connected porous coordination polymers constructed by
 tripodal ligands with bent arms
;
_journal_issue 22
_journal_name_full CrystEngComm
_journal_page_first 4115
_journal_paper_doi 10.1039/C5CE02487K
_journal_volume 18
_journal_year 2016
_chemical_formula_moiety '0.33(C216 H129 Co9 N18 O39)'
_chemical_formula_sum 'C72 H43 Co3 N6 O13'
_chemical_formula_weight 1376.91
_space_group_crystal_system trigonal
_space_group_IT_number 146
_space_group_name_Hall 'R 3'
_space_group_name_H-M_alt 'R 3'
_symmetry_space_group_name_Hall 'R 3'
_symmetry_space_group_name_H-M 'R 3 :H'
_atom_sites_solution_hydrogens geom
_audit_creation_date 2015-02-05
_audit_creation_method
;
Olex2 1.2
(compiled 2015.01.26 svn.r3150 for OlexSys, GUI svn.r4998)
;
_audit_update_record
;
2015-12-18 deposited with the CCDC.
2016-01-22 downloaded from the CCDC.
;
_cell_angle_alpha 90
_cell_angle_beta 90
_cell_angle_gamma 120
_cell_formula_units_Z 3
_cell_length_a 20.1860(10)
_cell_length_b 20.1860(10)
_cell_length_c 20.2891(8)
_cell_measurement_reflns_used 6054
_cell_measurement_temperature 150(2)
_cell_measurement_theta_max 27.474
_cell_measurement_theta_min 3.012
_cell_volume 7159.7(6)
_computing_molecular_graphics 'Olex2 (Dolomanov et al., 2009)'
_computing_publication_material 'Olex2 (Dolomanov et al., 2009)'
_computing_structure_refinement 'ShelXL (Sheldrick, 2008)'
_diffrn_ambient_temperature 150.15
_diffrn_measured_fraction_theta_full 0.999
_diffrn_measured_fraction_theta_max 0.999
_diffrn_measurement_device_type 'R-AXIS SPIDER'
_diffrn_measurement_method 'phi and omega scans'
_diffrn_radiation_type MoK\a
_diffrn_radiation_wavelength 0.71073
_diffrn_reflns_av_R_equivalents 0.0667
_diffrn_reflns_av_unetI/netI 0.1020
_diffrn_reflns_Laue_measured_fraction_full 0.999
_diffrn_reflns_Laue_measured_fraction_max 0.999
_diffrn_reflns_limit_h_max 26
_diffrn_reflns_limit_h_min -24
_diffrn_reflns_limit_k_max 21
_diffrn_reflns_limit_k_min -26
_diffrn_reflns_limit_l_max 23
_diffrn_reflns_limit_l_min -26
_diffrn_reflns_number 16498
_diffrn_reflns_point_group_measured_fraction_full 0.999
_diffrn_reflns_point_group_measured_fraction_max 0.997
_diffrn_reflns_theta_full 25.242
_diffrn_reflns_theta_max 27.474
_diffrn_reflns_theta_min 3.012
_exptl_absorpt_coefficient_mu 0.563
_exptl_absorpt_correction_T_max 0.9459
_exptl_absorpt_correction_T_min 0.9459
_exptl_absorpt_correction_type multi-scan
_exptl_absorpt_process_details SADABS
_exptl_crystal_colour Red
_exptl_crystal_density_diffrn 0.958
_exptl_crystal_description Block
_exptl_crystal_F_000 2106
_exptl_crystal_size_max 0.1
_exptl_crystal_size_mid 0.1
_exptl_crystal_size_min 0.1
_refine_diff_density_max 0.459
_refine_diff_density_min -0.430
_refine_diff_density_rms 0.066
_refine_ls_abs_structure_details
;
 Flack x determined using 2607 quotients [(I+)-(I-)]/[(I+)+(I-)]
 (Parsons, Flack and Wagner, Acta Cryst. B69 (2013) 249-259).
;
_refine_ls_abs_structure_Flack 0.037(12)
_refine_ls_extinction_method none
_refine_ls_goodness_of_fit_ref 1.059
_refine_ls_hydrogen_treatment constr
_refine_ls_matrix_type full
_refine_ls_number_parameters 284
_refine_ls_number_reflns 6919
_refine_ls_number_restraints 37
_refine_ls_restrained_S_all 1.063
_refine_ls_R_factor_all 0.0535
_refine_ls_R_factor_gt 0.0502
_refine_ls_shift/su_max 0.004
_refine_ls_shift/su_mean 0.000
_refine_ls_structure_factor_coef Fsqd
_refine_ls_weighting_details 'w=1/[\s^2^(Fo^2^)+(0.0692P)^2^] where P=(Fo^2^+2Fc^2^)/3'
_refine_ls_weighting_scheme calc
_refine_ls_wR_factor_gt 0.1258
_refine_ls_wR_factor_ref 0.1282
_reflns_Friedel_coverage 0.997
_reflns_Friedel_fraction_full 0.999
_reflns_Friedel_fraction_max 0.996
_reflns_number_gt 6431
_reflns_number_total 6919
_reflns_threshold_expression 'I > 2\s(I)'
_cod_data_source_file c5ce02487k2.cif
_cod_data_source_block 2
_cod_depositor_comments 'Adding full bibliography for 7223981--7223983.cif.'
_cod_original_cell_volume 7159.7(8)
_cod_database_code 7223982
_shelx_space_group_comment
;
The symmetry employed for this shelxl refinement is uniquely defined
by the following loop, which should always be used as a source of
symmetry information in preference to the above space-group names.
They are only intended as comments.
;
_shelx_estimated_absorpt_t_max 0.946
_shelx_estimated_absorpt_t_min 0.946
_olex2_refinement_description
;
1. Twinned data refinement
 Scales: 0.8582(15) 0.1418(15)
2. Fixed Uiso
 At 1.2 times of:
  All C(H) groups
 At 1.5 times of:
  All O(H) groups
3. Uiso/Uaniso restraints and constraints
C2 \\sim C3 \\sim C7 \\sim C6 \\sim C5 \\sim C4: within 1.7A with sigma of 0.01
and sigma for terminal atoms of 0.02
4.a Ternary CH refined with riding coordinates:
 O1(H1)
4.b Aromatic/amide H refined with riding coordinates:
 C3(H3), C5(H5), C6(H6), C7(H7), C9(H9), C12(H12), C13(H13), C14(H14),
 C15(H15), C16(H16), C19(H19), C21(H21), C22(H22), C23(H23)
;
_shelx_shelxl_version_number 2014/7
_olex2_submission_special_instructions 'No special instructions were received'

loop_
_space_group_symop_operation_xyz
'x, y, z'
'-y, x-y, z'
'-x+y, -x, z'
'x+2/3, y+1/3, z+1/3'
'-y+2/3, x-y+1/3, z+1/3'
'-x+y+2/3, -x+1/3, z+1/3'
'x+1/3, y+2/3, z+2/3'
'-y+1/3, x-y+2/3, z+2/3'
'-x+y+1/3, -x+2/3, z+2/3'

loop_
_atom_site_label
_atom_site_type_symbol
_atom_site_fract_x
_atom_site_fract_y
_atom_site_fract_z
_atom_site_U_iso_or_equiv
_atom_site_adp_type
_atom_site_occupancy
_atom_site_site_symmetry_order
_atom_site_calc_flag
_atom_site_refinement_flags_posn
_atom_site_refinement_flags_adp
_atom_site_refinement_flags_occupancy
Co1 Co 0.44059(4) 0.68051(4) 0.07740(3) 0.02241(16) Uani 1 1 d . . .
O1 O 0.3333 0.6667 0.0827(3) 0.0145(10) Uani 1 3 d S T P
H1 H 0.3333 0.6667 0.1320 0.022 Uiso 1 3 calc RS T P
O2 O 0.4123(2) 0.6066(2) 0.1583(2) 0.0330(8) Uani 1 1 d . . .
O3 O 0.2910(2) 0.5138(3) 0.1373(2) 0.0384(9) Uani 1 1 d . . .
O4 O 0.5897(2) 0.3853(2) 0.65812(19) 0.0324(9) Uani 1 1 d . . .
O5 O 0.5134(2) 0.2590(2) 0.6797(2) 0.0334(9) Uani 1 1 d . . .
N1 N 0.8073(3) 0.7804(3) 0.4089(2) 0.0271(9) Uani 1 1 d . . .
N2 N 0.4816(3) 0.4132(3) 0.3692(3) 0.0438(13) Uani 1 1 d . . .
C1 C 0.3588(3) 0.5395(3) 0.1587(3) 0.0299(11) Uani 1 1 d . . .
C2 C 0.3762(4) 0.4810(4) 0.1877(4) 0.0503(17) Uani 1 1 d . U .
C3 C 0.4313(4) 0.5025(4) 0.2384(3) 0.0440(15) Uani 1 1 d . U .
H3 H 0.4594 0.5545 0.2520 0.053 Uiso 1 1 calc R . .
C4 C 0.4451(5) 0.4478(4) 0.2692(5) 0.063(2) Uani 1 1 d . U .
C5 C 0.4109(7) 0.3738(5) 0.2390(5) 0.085(3) Uani 1 1 d . U .
H5 H 0.4226 0.3370 0.2559 0.102 Uiso 1 1 calc R . .
C6 C 0.3629(7) 0.3549(6) 0.1879(6) 0.091(3) Uani 1 1 d . U .
H6 H 0.3441 0.3064 0.1674 0.109 Uiso 1 1 calc R . .
C7 C 0.3402(6) 0.4055(5) 0.1644(5) 0.080(3) Uani 1 1 d . U .
H7 H 0.3004 0.3888 0.1326 0.096 Uiso 1 1 calc R . .
C8 C 0.4977(4) 0.4687(4) 0.3260(4) 0.054(2) Uani 1 1 d . . .
C9 C 0.5605(4) 0.5432(4) 0.3326(4) 0.0512(18) Uani 1 1 d . . .
H9 H 0.5710 0.5818 0.3008 0.061 Uiso 1 1 calc R . .
C10 C 0.6068(3) 0.5579(3) 0.3885(3) 0.0357(12) Uani 1 1 d . . .
C11 C 0.6760(3) 0.6362(3) 0.3969(3) 0.0344(12) Uani 1 1 d . . .
C12 C 0.7209(4) 0.6718(4) 0.3428(3) 0.0422(15) Uani 1 1 d . . .
H12 H 0.7076 0.6479 0.3008 0.051 Uiso 1 1 calc R . .
C13 C 0.7869(4) 0.7444(4) 0.3504(3) 0.0381(13) Uani 1 1 d . . .
H13 H 0.8180 0.7685 0.3129 0.046 Uiso 1 1 calc R . .
C14 C 0.7634(3) 0.7454(3) 0.4610(3) 0.0326(11) Uani 1 1 d . . .
H14 H 0.7770 0.7705 0.5025 0.039 Uiso 1 1 calc R . .
C15 C 0.6980(4) 0.6731(3) 0.4568(3) 0.0358(12) Uani 1 1 d . . .
H15 H 0.6687 0.6494 0.4952 0.043 Uiso 1 1 calc R . .
C16 C 0.5882(3) 0.5001(3) 0.4342(3) 0.0349(12) Uani 1 1 d . . .
H16 H 0.6184 0.5099 0.4728 0.042 Uiso 1 1 calc R . .
C17 C 0.5260(3) 0.4287(3) 0.4239(3) 0.0347(12) Uani 1 1 d . . .
C18 C 0.5006(3) 0.3608(3) 0.4685(3) 0.0341(12) Uani 1 1 d . . .
C19 C 0.5310(3) 0.3703(3) 0.5324(3) 0.0297(10) Uani 1 1 d . . .
H19 H 0.5675 0.4200 0.5474 0.036 Uiso 1 1 calc R . .
C20 C 0.5083(3) 0.3078(3) 0.5739(3) 0.0319(11) Uani 1 1 d . . .
C21 C 0.4547(4) 0.2351(4) 0.5517(4) 0.0470(15) Uani 1 1 d . . .
H21 H 0.4377 0.1923 0.5802 0.056 Uiso 1 1 calc R . .
C22 C 0.4259(4) 0.2250(4) 0.4880(3) 0.0502(18) Uani 1 1 d . . .
H22 H 0.3908 0.1751 0.4725 0.060 Uiso 1 1 calc R . .
C23 C 0.4486(4) 0.2878(4) 0.4470(3) 0.0404(14) Uani 1 1 d . . .
H23 H 0.4281 0.2806 0.4037 0.048 Uiso 1 1 calc R . .
C24 C 0.5397(3) 0.3184(3) 0.6431(3) 0.0281(10) Uani 1 1 d . . .

loop_
_atom_site_aniso_label
_atom_site_aniso_U_11
_atom_site_aniso_U_22
_atom_site_aniso_U_33
_atom_site_aniso_U_23
_atom_site_aniso_U_13
_atom_site_aniso_U_12
Co1 0.0236(3) 0.0240(3) 0.0214(3) -0.0011(3) -0.0009(3) 0.0131(3)
O1 0.0135(16) 0.0135(16) 0.016(3) 0.000 0.000 0.0068(8)
O2 0.033(2) 0.033(2) 0.033(2) 0.0025(15) -0.0081(16) 0.0163(17)
O3 0.034(2) 0.038(2) 0.038(2) 0.0131(18) -0.0067(17) 0.0147(17)
O4 0.042(2) 0.027(2) 0.0246(18) 0.0010(15) -0.0094(15) 0.0146(18)
O5 0.028(2) 0.033(2) 0.035(2) 0.0077(16) -0.0042(15) 0.0127(17)
N1 0.022(2) 0.023(2) 0.034(2) 0.0027(17) 0.0015(17) 0.0098(17)
N2 0.037(3) 0.031(2) 0.054(3) 0.007(2) -0.020(2) 0.011(2)
C1 0.027(3) 0.032(3) 0.027(2) 0.006(2) -0.0038(19) 0.012(2)
C2 0.055(4) 0.038(3) 0.049(3) 0.005(3) -0.026(3) 0.017(3)
C3 0.045(3) 0.027(3) 0.049(3) 0.012(2) -0.019(3) 0.010(2)
C4 0.068(4) 0.033(3) 0.076(5) 0.005(3) -0.043(4) 0.015(3)
C5 0.105(6) 0.041(4) 0.098(6) -0.003(4) -0.057(5) 0.027(4)
C6 0.103(6) 0.046(4) 0.107(6) -0.002(4) -0.056(5) 0.025(4)
C7 0.086(5) 0.048(4) 0.082(5) 0.000(4) -0.056(5) 0.016(4)
C8 0.050(4) 0.032(3) 0.067(5) 0.010(3) -0.034(4) 0.013(3)
C9 0.048(4) 0.033(3) 0.059(4) 0.012(3) -0.023(3) 0.010(3)
C10 0.031(3) 0.034(3) 0.041(3) 0.013(2) -0.002(2) 0.015(2)
C11 0.029(3) 0.025(3) 0.042(3) 0.009(2) -0.011(2) 0.008(2)
C12 0.052(4) 0.036(3) 0.023(3) -0.003(2) -0.010(2) 0.010(3)
C13 0.041(3) 0.038(3) 0.024(3) 0.004(2) 0.002(2) 0.012(3)
C14 0.037(3) 0.025(3) 0.031(3) -0.002(2) -0.001(2) 0.012(2)
C15 0.039(3) 0.023(3) 0.041(3) 0.008(2) 0.010(2) 0.013(2)
C16 0.037(3) 0.029(3) 0.035(3) 0.007(2) -0.008(2) 0.015(2)
C17 0.037(3) 0.028(3) 0.037(3) 0.005(2) -0.012(2) 0.015(2)
C18 0.035(3) 0.025(3) 0.041(3) 0.005(2) -0.006(2) 0.014(2)
C19 0.031(3) 0.027(2) 0.029(2) 0.002(2) -0.0039(19) 0.012(2)
C20 0.033(3) 0.032(3) 0.031(3) -0.002(2) -0.007(2) 0.016(2)
C21 0.051(4) 0.027(3) 0.056(4) 0.007(3) -0.008(3) 0.014(3)
C22 0.057(4) 0.028(3) 0.039(3) 0.000(2) -0.015(3) 0.002(3)
C23 0.049(4) 0.037(3) 0.030(3) -0.003(2) -0.009(2) 0.017(3)
C24 0.027(2) 0.035(3) 0.027(2) 0.004(2) 0.0020(19) 0.018(2)

loop_
_atom_type_symbol
_atom_type_description
_atom_type_scat_dispersion_real
_atom_type_scat_dispersion_imag
_atom_type_scat_source
C C 0.0033 0.0016 'International Tables Vol C Tables 4.2.6.8 and 6.1.1.4'
H H 0.0000 0.0000 'International Tables Vol C Tables 4.2.6.8 and 6.1.1.4'
N N 0.0061 0.0033 'International Tables Vol C Tables 4.2.6.8 and 6.1.1.4'
O O 0.0106 0.0060 'International Tables Vol C Tables 4.2.6.8 and 6.1.1.4'
Co Co 0.3494 0.9721 'International Tables Vol C Tables 4.2.6.8 and 6.1.1.4'

loop_
_geom_angle_atom_site_label_1
_geom_angle_atom_site_label_2
_geom_angle_atom_site_label_3
_geom_angle
_geom_angle_site_symmetry_1
_geom_angle_site_symmetry_3
O1 Co1 O2 88.20(16) . .
O1 Co1 O3 92.25(15) . 2_665
O1 Co1 O4 90.69(17) . 6_564
O1 Co1 O5 93.99(15) . 5_554
O1 Co1 N1 177.9(2) . 8_654
O2 Co1 O5 90.00(17) . 5_554
O2 Co1 N1 89.79(17) . 8_654
O3 Co1 O2 92.62(17) 2_665 .
O3 Co1 O5 173.30(18) 2_665 5_554
O3 Co1 N1 87.14(17) 2_665 8_654
O4 Co1 O2 174.08(18) 6_564 .
O4 Co1 O3 93.24(18) 6_564 2_665
O4 Co1 O5 84.28(17) 6_564 5_554
O4 Co1 N1 91.38(17) 6_564 8_654
O5 Co1 N1 86.70(16) 5_554 8_654
Co1 O1 Co1 119.72(3) 2_665 3_565
Co1 O1 Co1 119.72(3) 3_565 .
Co1 O1 Co1 119.73(3) 2_665 .
Co1 O1 H1 93.0 2_665 .
Co1 O1 H1 93.0 . .
Co1 O1 H1 93.0 3_565 .
C1 O2 Co1 124.1(3) . .
C1 O3 Co1 133.5(4) . 3_565
C24 O4 Co1 129.8(3) . 8_655
C24 O5 Co1 128.5(3) . 9
C13 N1 Co1 117.3(4) . 6_565
C14 N1 Co1 124.6(4) . 6_565
C14 N1 C13 118.1(5) . .
C8 N2 C17 119.2(5) . .
O2 C1 O3 127.9(5) . .
O2 C1 C2 116.1(5) . .
O3 C1 C2 116.0(5) . .
C3 C2 C1 119.9(6) . .
C7 C2 C1 121.4(6) . .
C7 C2 C3 118.7(6) . .
C2 C3 H3 119.5 . .
C4 C3 C2 120.9(6) . .
C4 C3 H3 119.5 . .
C3 C4 C5 116.5(7) . .
C3 C4 C8 121.1(7) . .
C5 C4 C8 122.2(7) . .
C4 C5 H5 118.9 . .
C6 C5 C4 122.2(9) . .
C6 C5 H5 118.9 . .
C5 C6 H6 119.6 . .
C5 C6 C7 120.8(10) . .
C7 C6 H6 119.6 . .
C2 C7 H7 120.1 . .
C6 C7 C2 119.9(7) . .
C6 C7 H7 120.1 . .
N2 C8 C4 115.9(6) . .
N2 C8 C9 123.3(6) . .
C9 C8 C4 120.9(6) . .
C8 C9 H9 121.6 . .
C10 C9 C8 116.8(6) . .
C10 C9 H9 121.6 . .
C9 C10 C11 118.9(5) . .
C16 C10 C9 119.4(6) . .
C16 C10 C11 121.7(5) . .
C12 C11 C10 118.8(5) . .
C12 C11 C15 118.1(5) . .
C15 C11 C10 123.1(5) . .
C11 C12 H12 120.3 . .
C11 C12 C13 119.3(5) . .
C13 C12 H12 120.3 . .
N1 C13 C12 122.1(5) . .
N1 C13 H13 119.0 . .
C12 C13 H13 119.0 . .
N1 C14 H14 118.8 . .
N1 C14 C15 122.4(5) . .
C15 C14 H14 118.8 . .
C11 C15 C14 119.9(5) . .
C11 C15 H15 120.0 . .
C14 C15 H15 120.0 . .
C10 C16 H16 120.0 . .
C17 C16 C10 120.1(5) . .
C17 C16 H16 120.0 . .
N2 C17 C16 121.2(5) . .
N2 C17 C18 113.3(5) . .
C16 C17 C18 125.4(5) . .
C19 C18 C17 120.3(5) . .
C23 C18 C17 120.7(5) . .
C23 C18 C19 119.0(5) . .
C18 C19 H19 119.6 . .
C20 C19 C18 120.8(5) . .
C20 C19 H19 119.6 . .
C19 C20 C21 119.3(5) . .
C19 C20 C24 120.7(5) . .
C21 C20 C24 120.0(5) . .
C20 C21 H21 119.9 . .
C22 C21 C20 120.3(6) . .
C22 C21 H21 119.9 . .
C21 C22 H22 120.0 . .
C23 C22 C21 120.0(6) . .
C23 C22 H22 120.0 . .
C18 C23 C22 120.6(6) . .
C18 C23 H23 119.7 . .
C22 C23 H23 119.7 . .
O4 C24 O5 127.1(5) . .
O4 C24 C20 115.6(5) . .
O5 C24 C20 117.3(5) . .

loop_
_geom_bond_atom_site_label_1
_geom_bond_atom_site_label_2
_geom_bond_distance
_geom_bond_site_symmetry_2
Co1 O1 2.0425(7) .
Co1 O2 2.097(4) .
Co1 O3 2.082(4) 2_665
Co1 O4 2.073(4) 6_564
Co1 O5 2.101(4) 5_554
Co1 N1 2.149(4) 8_654
O1 Co1 2.0425(7) 2_665
O1 Co1 2.0425(7) 3_565
O1 H1 1.0000 .
O2 C1 1.241(7) .
O3 Co1 2.082(4) 3_565
O3 C1 1.273(7) .
O4 Co1 2.073(4) 8_655
O4 C24 1.254(7) .
O5 Co1 2.101(4) 9
O5 C24 1.277(7) .
N1 Co1 2.149(4) 6_565
N1 C13 1.344(8) .
N1 C14 1.333(8) .
N2 C8 1.328(9) .
N2 C17 1.361(7) .
C1 C2 1.508(8) .
C2 C3 1.415(9) .
C2 C7 1.403(12) .
C3 H3 0.9500 .
C3 C4 1.412(9) .
C4 C5 1.432(12) .
C4 C8 1.479(9) .
C5 H5 0.9500 .
C5 C6 1.337(13) .
C6 H6 0.9500 .
C6 C7 1.398(14) .
C7 H7 0.9500 .
C8 C9 1.408(9) .
C9 H9 0.9500 .
C9 C10 1.403(9) .
C10 C11 1.507(8) .
C10 C16 1.387(8) .
C11 C12 1.375(9) .
C11 C15 1.377(9) .
C12 H12 0.9500 .
C12 C13 1.412(9) .
C13 H13 0.9500 .
C14 H14 0.9500 .
C14 C15 1.398(8) .
C15 H15 0.9500 .
C16 H16 0.9500 .
C16 C17 1.374(8) .
C17 C18 1.505(7) .
C18 C19 1.404(8) .
C18 C23 1.385(8) .
C19 H19 0.9500 .
C19 C20 1.391(8) .
C20 C21 1.392(9) .
C20 C24 1.511(7) .
C21 H21 0.9500 .
C21 C22 1.390(10) .
C22 H22 0.9500 .
C22 C23 1.388(9) .
C23 H23 0.9500 .

loop_
_geom_torsion_atom_site_label_1
_geom_torsion_atom_site_label_2
_geom_torsion_atom_site_label_3
_geom_torsion_atom_site_label_4
_geom_torsion
_geom_torsion_site_symmetry_1
Co1 O2 C1 O3 -44.3(8) .
Co1 O2 C1 C2 135.2(5) .
Co1 O3 C1 O2 13.8(10) 3_565
Co1 O3 C1 C2 -165.7(5) 3_565
Co1 O4 C24 O5 3.0(9) 8_655
Co1 O4 C24 C20 -176.5(4) 8_655
Co1 O5 C24 O4 -41.7(8) 9
Co1 O5 C24 C20 137.7(4) 9
Co1 N1 C13 C12 -177.2(5) 6_565
Co1 N1 C14 C15 178.0(4) 6_565
O2 C1 C2 C3 30.4(10) .
O2 C1 C2 C7 -148.1(9) .
O3 C1 C2 C3 -150.0(7) .
O3 C1 C2 C7 31.5(12) .
N1 C14 C15 C11 -1.5(9) .
N2 C8 C9 C10 -0.5(13) .
N2 C17 C18 C19 -168.1(6) .
N2 C17 C18 C23 13.4(9) .
C1 C2 C3 C4 175.9(8) .
C1 C2 C7 C6 173.9(10) .
C2 C3 C4 C5 10.4(15) .
C2 C3 C4 C8 -174.7(9) .
C3 C2 C7 C6 -4.6(17) .
C3 C4 C5 C6 -5.6(19) .
C3 C4 C8 N2 149.6(9) .
C3 C4 C8 C9 -30.3(15) .
C4 C5 C6 C7 -4(2) .
C4 C8 C9 C10 179.3(9) .
C5 C4 C8 N2 -35.8(15) .
C5 C4 C8 C9 144.3(11) .
C5 C6 C7 C2 10(2) .
C7 C2 C3 C4 -5.5(14) .
C8 N2 C17 C16 -1.7(11) .
C8 N2 C17 C18 179.6(7) .
C8 C4 C5 C6 179.5(12) .
C8 C9 C10 C11 178.2(7) .
C8 C9 C10 C16 -1.2(11) .
C9 C10 C11 C12 -41.8(9) .
C9 C10 C11 C15 140.2(7) .
C9 C10 C16 C17 1.5(10) .
C10 C11 C12 C13 -178.4(6) .
C10 C11 C15 C14 179.3(5) .
C10 C16 C17 N2 -0.1(10) .
C10 C16 C17 C18 178.5(6) .
C11 C10 C16 C17 -177.9(6) .
C11 C12 C13 N1 -0.6(11) .
C12 C11 C15 C14 1.4(9) .
C13 N1 C14 C15 0.5(9) .
C14 N1 C13 C12 0.5(9) .
C15 C11 C12 C13 -0.4(10) .
C16 C10 C11 C12 137.6(7) .
C16 C10 C11 C15 -40.3(9) .
C16 C17 C18 C19 13.2(10) .
C16 C17 C18 C23 -165.2(7) .
C17 N2 C8 C4 -177.9(8) .
C17 N2 C8 C9 2.0(13) .
C17 C18 C19 C20 -179.6(6) .
C17 C18 C23 C22 179.2(7) .
C18 C19 C20 C21 -0.2(9) .
C18 C19 C20 C24 -178.6(5) .
C19 C18 C23 C22 0.8(10) .
C19 C20 C21 C22 2.0(11) .
C19 C20 C24 O4 -4.1(8) .
C19 C20 C24 O5 176.4(5) .
C20 C21 C22 C23 -2.3(12) .
C21 C20 C24 O4 177.6(6) .
C21 C20 C24 O5 -1.9(8) .
C21 C22 C23 C18 0.9(12) .
C23 C18 C19 C20 -1.2(9) .
C24 C20 C21 C22 -179.7(7) .

loop_
_twin_individual_id
_twin_individual_mass_fraction_refined
1 0.8582(15)
2 0.1418(15)
